data_4328329
loop_
_publ_author_name
'Ying Yang'
'Haipu Li'
'Chen Wang'
'Herbert W. Roesky'

_publ_contact_author
;
Herbert W. ROESKY
;
_publ_contact_author_address
;
Institut fuer Anorganische Chemie
Universitaet Goettingen
Tammannstrasse 4, 37077 Goettingen (Germany)
;
_publ_contact_author_email hroesky@gwdg.de
_publ_section_title
;
 Studies of the Ligand Effect on the Synthesis of Dialuminoxanes by
 Various \b-Diketiminato Ligands
;
_journal_name_full 'Inorganic Chemistry'
_journal_page_first 2204
_journal_page_last 2211
_journal_paper_doi 10.1021/ic2021879
_journal_volume 51
_journal_year 2012
_chemical_formula_sum 'C22 H28 Al Cl N2'
_chemical_formula_weight 382.89
_chemical_name_common LAlMe(Cl)
_chemical_name_systematic
; 
 ? 
;
_space_group_IT_number 14
_symmetry_cell_setting monoclinic
_symmetry_space_group_name_Hall '-P 2yn'
_symmetry_space_group_name_H-M 'P 1 21/n 1'
_atom_sites_solution_hydrogens geom
_atom_sites_solution_primary direct
_atom_sites_solution_secondary difmap
_audit_creation_method SHELXL-97
_cell_angle_alpha 90.00
_cell_angle_beta 90.526(7)
_cell_angle_gamma 90.00
_cell_formula_units_Z 4
_cell_length_a 11.8038(11)
_cell_length_b 8.5615(9)
_cell_length_c 25.110(2)
_cell_measurement_reflns_used 2806
_cell_measurement_temperature 173(2)
_cell_measurement_theta_max 28.8024
_cell_measurement_theta_min 2.8663
_cell_volume 2537.5(4)
_computing_cell_refinement
;
CrysAlisPro, Agilent Technologies,
Version 1.171.35.15 (release 03-08-2011 CrysAlis171 .NET)
(compiled Aug  3 2011,13:03:54)
;
_computing_data_collection
;
CrysAlisPro, Agilent Technologies,
Version 1.171.35.15 (release 03-08-2011 CrysAlis171 .NET)
(compiled Aug  3 2011,13:03:54)
;
_computing_data_reduction
;
CrysAlisPro, Agilent Technologies,
Version 1.171.35.15 (release 03-08-2011 CrysAlis171 .NET)
(compiled Aug  3 2011,13:03:54)
;
_computing_molecular_graphics 'Bruker SHELXTL'
_computing_publication_material 'Bruker SHELXTL'
_computing_structure_refinement 'SHELXL-97 (Sheldrick, 1997)'
_computing_structure_solution 'SHELXS-97 (Sheldrick, 1990)'
_diffrn_ambient_temperature 173(2)
_diffrn_detector_area_resol_mean 16.1903
_diffrn_measured_fraction_theta_full 0.999
_diffrn_measured_fraction_theta_max 0.999
_diffrn_measurement_device_type 'Xcalibur, Sapphire3, Gemini ultra'
_diffrn_measurement_method '\w scans'
_diffrn_radiation_monochromator graphite
_diffrn_radiation_source 'Enhance (Mo) X-ray Source'
_diffrn_radiation_type MoK\a
_diffrn_radiation_wavelength 0.71073
_diffrn_reflns_av_R_equivalents 0.0537
_diffrn_reflns_av_sigmaI/netI 0.0564
_diffrn_reflns_limit_h_max 14
_diffrn_reflns_limit_h_min -13
_diffrn_reflns_limit_k_max 9
_diffrn_reflns_limit_k_min -10
_diffrn_reflns_limit_l_max 29
_diffrn_reflns_limit_l_min -29
_diffrn_reflns_number 15378
_diffrn_reflns_theta_full 25.00
_diffrn_reflns_theta_max 25.00
_diffrn_reflns_theta_min 2.88
_exptl_absorpt_coefficient_mu 0.192
_exptl_absorpt_correction_T_max 0.9626
_exptl_absorpt_correction_T_min 0.8936
_exptl_absorpt_correction_type multi-scan
_exptl_absorpt_process_details
;
CrysAlisPro, Agilent Technologies,
Version 1.171.35.15 (release 03-08-2011 CrysAlis171 .NET)
(compiled Aug  3 2011,13:03:54)
empirical absorption correction using spherical harmonics,
 implemented in SCALE3 ABSPACK scaling algorithm.
;
_exptl_crystal_colour Colorless
_exptl_crystal_density_diffrn 1.002
_exptl_crystal_description Block
_exptl_crystal_F_000 816
_exptl_crystal_size_max 0.60
_exptl_crystal_size_mid 0.50
_exptl_crystal_size_min 0.20
_platon_squeeze_details
;
;
_refine_diff_density_max 0.281
_refine_diff_density_min -0.312
_refine_diff_density_rms 0.061
_refine_ls_extinction_method none
_refine_ls_goodness_of_fit_ref 1.070
_refine_ls_hydrogen_treatment constr
_refine_ls_matrix_type full
_refine_ls_number_parameters 242
_refine_ls_number_reflns 4465
_refine_ls_number_restraints 0
_refine_ls_restrained_S_all 1.070
_refine_ls_R_factor_all 0.0792
_refine_ls_R_factor_gt 0.0575
_refine_ls_shift/su_max 0.002
_refine_ls_shift/su_mean 0.000
_refine_ls_structure_factor_coef Fsqd
_refine_ls_weighting_details 'calc w=1/[\s^2^(Fo^2^)+(0.0776P)^2^+0.9432P] where P=(Fo^2^+2Fc^2^)/3'
_refine_ls_weighting_scheme calc
_refine_ls_wR_factor_gt 0.1494
_refine_ls_wR_factor_ref 0.1617
_reflns_number_gt 3410
_reflns_number_total 4465
_reflns_threshold_expression >2sigma(I)
_cod_data_source_file ic2021879_si_002_02.cif
_cod_data_source_block compound02
_cod_original_cell_volume 2537.4(4)
_cod_database_code 4328329

loop_
_symmetry_equiv_pos_as_xyz
'x, y, z'
'-x+1/2, y+1/2, -z+1/2'
'-x, -y, -z'
'x-1/2, -y-1/2, z-1/2'

loop_
_atom_site_label
_atom_site_type_symbol
_atom_site_fract_x
_atom_site_fract_y
_atom_site_fract_z
_atom_site_U_iso_or_equiv
_atom_site_adp_type
_atom_site_occupancy
_atom_site_symmetry_multiplicity
_atom_site_calc_flag
_atom_site_refinement_flags
Al1 Al 0.23979(6) 0.35854(10) 0.08800(3) 0.0226(2) Uani 1 1 d .
Cl1 Cl 0.23901(6) 0.61123(9) 0.08752(3) 0.0342(2) Uani 1 1 d .
N1 N 0.20700(17) 0.2919(3) 0.01810(8) 0.0222(5) Uani 1 1 d .
N2 N 0.10332(18) 0.2931(3) 0.11937(8) 0.0249(5) Uani 1 1 d .
C1 C 0.0753(3) 0.2611(4) -0.05770(11) 0.0409(8) Uani 1 1 d .
H1A H 0.1191 0.3367 -0.0784 0.061 Uiso 1 1 calc R
H1B H -0.0057 0.2766 -0.0648 0.061 Uiso 1 1 calc R
H1C H 0.0969 0.1549 -0.0680 0.061 Uiso 1 1 calc R
C2 C 0.0992(2) 0.2846(3) 0.00076(10) 0.0262(6) Uani 1 1 d .
C3 C 0.0065(2) 0.2919(4) 0.03501(11) 0.0301(7) Uani 1 1 d .
H3 H -0.0657 0.3071 0.0188 0.036 Uiso 1 1 calc R
C4 C 0.0084(2) 0.2793(4) 0.09035(11) 0.0278(7) Uani 1 1 d .
C5 C -0.1015(3) 0.2434(5) 0.11809(13) 0.0452(9) Uani 1 1 d .
H5A H -0.0938 0.1453 0.1379 0.068 Uiso 1 1 calc R
H5B H -0.1624 0.2331 0.0916 0.068 Uiso 1 1 calc R
H5C H -0.1195 0.3283 0.1428 0.068 Uiso 1 1 calc R
C6 C 0.1013(2) 0.2600(4) 0.17635(10) 0.0277(7) Uani 1 1 d .
C7 C 0.0802(2) 0.3807(4) 0.21223(12) 0.0365(8) Uani 1 1 d .
C8 C 0.0862(3) 0.3457(5) 0.26640(12) 0.0472(9) Uani 1 1 d .
H8 H 0.0715 0.4253 0.2917 0.057 Uiso 1 1 calc R
C9 C 0.1131(3) 0.1974(5) 0.28384(13) 0.0507(10) Uani 1 1 d .
H9 H 0.1184 0.1764 0.3209 0.061 Uiso 1 1 calc R
C10 C 0.1325(3) 0.0798(5) 0.24768(13) 0.0465(9) Uani 1 1 d .
H10 H 0.1503 -0.0223 0.2601 0.056 Uiso 1 1 calc R
C11 C 0.1262(2) 0.1086(4) 0.19329(12) 0.0346(7) Uani 1 1 d .
C12 C 0.1458(3) -0.0227(4) 0.15443(14) 0.0491(9) Uani 1 1 d .
H12A H 0.2208 -0.0110 0.1384 0.074 Uiso 1 1 calc R
H12B H 0.0876 -0.0196 0.1264 0.074 Uiso 1 1 calc R
H12C H 0.1419 -0.1229 0.1732 0.074 Uiso 1 1 calc R
C13 C 0.0486(3) 0.5440(5) 0.19505(14) 0.0534(10) Uani 1 1 d .
H13A H -0.0278 0.5686 0.2075 0.080 Uiso 1 1 calc R
H13B H 0.0502 0.5508 0.1561 0.080 Uiso 1 1 calc R
H13C H 0.1028 0.6186 0.2103 0.080 Uiso 1 1 calc R
C14 C 0.2967(2) 0.2464(3) -0.01730(10) 0.0238(6) Uani 1 1 d .
C15 C 0.3593(2) 0.3590(4) -0.04498(11) 0.0299(7) Uani 1 1 d .
C16 C 0.4483(3) 0.3088(4) -0.07656(12) 0.0387(8) Uani 1 1 d .
H16 H 0.4916 0.3836 -0.0955 0.046 Uiso 1 1 calc R
C17 C 0.4750(3) 0.1520(4) -0.08096(13) 0.0447(9) Uani 1 1 d .
H17 H 0.5364 0.1199 -0.1025 0.054 Uiso 1 1 calc R
C18 C 0.4120(3) 0.0425(4) -0.05390(12) 0.0430(9) Uani 1 1 d .
H18 H 0.4301 -0.0651 -0.0575 0.052 Uiso 1 1 calc R
C19 C 0.3223(2) 0.0867(4) -0.02136(11) 0.0309(7) Uani 1 1 d .
C20 C 0.2566(3) -0.0337(4) 0.00859(13) 0.0431(8) Uani 1 1 d .
H20A H 0.2879 -0.1375 0.0013 0.065 Uiso 1 1 calc R
H20B H 0.1770 -0.0304 -0.0028 0.065 Uiso 1 1 calc R
H20C H 0.2619 -0.0120 0.0468 0.065 Uiso 1 1 calc R
C21 C 0.3334(3) 0.5314(4) -0.04181(14) 0.0469(9) Uani 1 1 d .
H21A H 0.2529 0.5462 -0.0342 0.070 Uiso 1 1 calc R
H21B H 0.3514 0.5812 -0.0759 0.070 Uiso 1 1 calc R
H21C H 0.3793 0.5789 -0.0134 0.070 Uiso 1 1 calc R
C22 C 0.3791(2) 0.2715(4) 0.12002(11) 0.0270(7) Uani 1 1 d .
H22A H 0.3881 0.3110 0.1564 0.040 Uiso 1 1 calc R
H22B H 0.4446 0.3030 0.0988 0.040 Uiso 1 1 calc R
H22C H 0.3740 0.1573 0.1207 0.040 Uiso 1 1 calc R

loop_
_atom_site_aniso_label
_atom_site_aniso_U_11
_atom_site_aniso_U_22
_atom_site_aniso_U_33
_atom_site_aniso_U_23
_atom_site_aniso_U_13
_atom_site_aniso_U_12
Al1 0.0209(4) 0.0255(5) 0.0212(4) -0.0006(3) 0.0007(3) 0.0012(3)
Cl1 0.0388(4) 0.0265(4) 0.0373(4) -0.0032(3) 0.0011(3) -0.0025(3)
N1 0.0202(12) 0.0231(14) 0.0233(12) 0.0010(10) 0.0013(9) 0.0023(9)
N2 0.0248(12) 0.0297(15) 0.0201(11) 0.0017(10) 0.0034(9) 0.0014(10)
C1 0.0349(18) 0.059(3) 0.0284(16) -0.0010(15) -0.0042(13) 0.0041(15)
C2 0.0261(15) 0.0273(17) 0.0252(15) 0.0025(12) -0.0020(11) 0.0001(12)
C3 0.0207(14) 0.040(2) 0.0295(15) 0.0027(13) -0.0022(12) 0.0025(12)
C4 0.0238(15) 0.0312(18) 0.0284(15) 0.0038(13) 0.0037(12) 0.0034(12)
C5 0.0277(17) 0.069(3) 0.0390(18) 0.0095(18) 0.0020(14) -0.0032(16)
C6 0.0236(15) 0.0386(19) 0.0209(14) 0.0043(13) 0.0048(11) 0.0005(12)
C7 0.0323(17) 0.048(2) 0.0296(16) -0.0003(15) 0.0082(13) 0.0033(14)
C8 0.048(2) 0.066(3) 0.0278(17) -0.0074(17) 0.0071(14) 0.0023(18)
C9 0.052(2) 0.076(3) 0.0240(17) 0.0099(18) 0.0020(15) 0.0044(19)
C10 0.049(2) 0.055(3) 0.0352(18) 0.0170(17) 0.0049(15) 0.0097(17)
C11 0.0320(16) 0.041(2) 0.0307(16) 0.0070(14) 0.0032(12) 0.0008(14)
C12 0.071(2) 0.029(2) 0.047(2) 0.0082(16) 0.0022(18) 0.0046(17)
C13 0.075(3) 0.044(2) 0.042(2) -0.0041(17) 0.0198(18) 0.0138(19)
C14 0.0226(14) 0.0313(18) 0.0176(13) -0.0034(12) -0.0005(11) 0.0022(12)
C15 0.0292(16) 0.0312(18) 0.0293(15) 0.0012(13) 0.0040(12) 0.0003(13)
C16 0.0355(18) 0.045(2) 0.0355(17) 0.0049(15) 0.0110(14) 0.0009(15)
C17 0.0411(19) 0.053(2) 0.0407(19) 0.0004(17) 0.0176(15) 0.0123(16)
C18 0.052(2) 0.039(2) 0.0377(18) -0.0057(15) 0.0087(15) 0.0174(16)
C19 0.0351(16) 0.0304(18) 0.0270(15) -0.0016(13) 0.0020(12) 0.0050(13)
C20 0.058(2) 0.0259(19) 0.0455(19) -0.0020(15) 0.0123(16) -0.0020(15)
C21 0.061(2) 0.033(2) 0.047(2) 0.0070(16) 0.0220(17) -0.0004(17)
C22 0.0218(14) 0.0307(18) 0.0283(15) -0.0006(13) -0.0049(11) 0.0042(12)

loop_
_atom_type_symbol
_atom_type_description
_atom_type_scat_dispersion_real
_atom_type_scat_dispersion_imag
_atom_type_scat_source
C C 0.0033 0.0016 'International Tables Vol C Tables 4.2.6.8 and 6.1.1.4'
H H 0.0000 0.0000 'International Tables Vol C Tables 4.2.6.8 and 6.1.1.4'
N N 0.0061 0.0033 'International Tables Vol C Tables 4.2.6.8 and 6.1.1.4'
Al Al 0.0645 0.0514 'International Tables Vol C Tables 4.2.6.8 and 6.1.1.4'
Cl Cl 0.1484 0.1585 'International Tables Vol C Tables 4.2.6.8 and 6.1.1.4'

loop_
_geom_angle_atom_site_label_1
_geom_angle_atom_site_label_2
_geom_angle_atom_site_label_3
_geom_angle
N1 Al1 N2 97.49(10)
N1 Al1 C22 115.45(11)
N2 Al1 C22 115.49(11)
N1 Al1 Cl1 107.27(8)
N2 Al1 Cl1 107.22(8)
C22 Al1 Cl1 112.57(10)
C2 N1 C14 119.1(2)
C2 N1 Al1 120.18(17)
C14 N1 Al1 120.71(16)
C4 N2 C6 119.7(2)
C4 N2 Al1 120.92(18)
C6 N2 Al1 119.32(17)
C2 C1 H1A 109.5
C2 C1 H1B 109.5
H1A C1 H1B 109.5
C2 C1 H1C 109.5
H1A C1 H1C 109.5
H1B C1 H1C 109.5
N1 C2 C3 122.9(2)
N1 C2 C1 119.4(2)
C3 C2 C1 117.7(2)
C4 C3 C2 127.1(2)
C4 C3 H3 116.4
C2 C3 H3 116.4
N2 C4 C3 122.9(2)
N2 C4 C5 119.1(2)
C3 C4 C5 118.0(2)
C4 C5 H5A 109.5
C4 C5 H5B 109.5
H5A C5 H5B 109.5
C4 C5 H5C 109.5
H5A C5 H5C 109.5
H5B C5 H5C 109.5
C11 C6 C7 122.0(3)
C11 C6 N2 118.3(3)
C7 C6 N2 119.6(3)
C8 C7 C6 117.6(3)
C8 C7 C13 119.2(3)
C6 C7 C13 123.2(3)
C9 C8 C7 121.2(3)
C9 C8 H8 119.4
C7 C8 H8 119.4
C10 C9 C8 120.2(3)
C10 C9 H9 119.9
C8 C9 H9 119.9
C9 C10 C11 120.7(4)
C9 C10 H10 119.6
C11 C10 H10 119.6
C10 C11 C6 118.3(3)
C10 C11 C12 119.8(3)
C6 C11 C12 121.9(3)
C11 C12 H12A 109.5
C11 C12 H12B 109.5
H12A C12 H12B 109.5
C11 C12 H12C 109.5
H12A C12 H12C 109.5
H12B C12 H12C 109.5
C7 C13 H13A 109.5
C7 C13 H13B 109.5
H13A C13 H13B 109.5
C7 C13 H13C 109.5
H13A C13 H13C 109.5
H13B C13 H13C 109.5
C19 C14 C15 121.2(2)
C19 C14 N1 117.9(2)
C15 C14 N1 120.8(3)
C16 C15 C14 118.3(3)
C16 C15 C21 119.1(3)
C14 C15 C21 122.6(3)
C17 C16 C15 121.3(3)
C17 C16 H16 119.4
C15 C16 H16 119.4
C18 C17 C16 119.8(3)
C18 C17 H17 120.1
C16 C17 H17 120.1
C17 C18 C19 121.3(3)
C17 C18 H18 119.4
C19 C18 H18 119.4
C18 C19 C14 118.2(3)
C18 C19 C20 120.4(3)
C14 C19 C20 121.4(3)
C19 C20 H20A 109.5
C19 C20 H20B 109.5
H20A C20 H20B 109.5
C19 C20 H20C 109.5
H20A C20 H20C 109.5
H20B C20 H20C 109.5
C15 C21 H21A 109.5
C15 C21 H21B 109.5
H21A C21 H21B 109.5
C15 C21 H21C 109.5
H21A C21 H21C 109.5
H21B C21 H21C 109.5
Al1 C22 H22A 109.5
Al1 C22 H22B 109.5
H22A C22 H22B 109.5
Al1 C22 H22C 109.5
H22A C22 H22C 109.5
H22B C22 H22C 109.5

loop_
_geom_bond_atom_site_label_1
_geom_bond_atom_site_label_2
_geom_bond_distance
Al1 N1 1.882(2)
Al1 N2 1.885(2)
Al1 C22 1.971(3)
Al1 Cl1 2.1635(12)
N1 C2 1.342(3)
N1 C14 1.442(3)
N2 C4 1.336(3)
N2 C6 1.459(3)
C1 C2 1.506(4)
C1 H1A 0.9800
C1 H1B 0.9800
C1 H1C 0.9800
C2 C3 1.399(4)
C3 C4 1.394(4)
C3 H3 0.9500
C4 C5 1.510(4)
C5 H5A 0.9800
C5 H5B 0.9800
C5 H5C 0.9800
C6 C11 1.395(4)
C6 C7 1.395(4)
C7 C8 1.394(4)
C7 C13 1.509(5)
C8 C9 1.379(5)
C8 H8 0.9500
C9 C10 1.377(5)
C9 H9 0.9500
C10 C11 1.389(4)
C10 H10 0.9500
C11 C12 1.508(5)
C12 H12A 0.9800
C12 H12B 0.9800
C12 H12C 0.9800
C13 H13A 0.9800
C13 H13B 0.9800
C13 H13C 0.9800
C14 C19 1.404(4)
C14 C15 1.403(4)
C15 C16 1.390(4)
C15 C21 1.510(4)
C16 C17 1.384(5)
C16 H16 0.9500
C17 C18 1.379(5)
C17 H17 0.9500
C18 C19 1.396(4)
C18 H18 0.9500
C19 C20 1.497(4)
C20 H20A 0.9800
C20 H20B 0.9800
C20 H20C 0.9800
C21 H21A 0.9800
C21 H21B 0.9800
C21 H21C 0.9800
C22 H22A 0.9800
C22 H22B 0.9800
C22 H22C 0.9800

loop_
_platon_squeeze_void_nr
_platon_squeeze_void_average_x
_platon_squeeze_void_average_y
_platon_squeeze_void_average_z
_platon_squeeze_void_volume
_platon_squeeze_void_count_electrons
_platon_squeeze_void_content
1 0.250 -0.026 0.750 281 34 ' '
2 0.750 -0.010 0.250 281 34 ' '
